data_4325357
loop_
_publ_author_name
'David D. Schnaars'
'Guang Wu'
'Trevor W. Hayton'

_publ_contact_author_email hayton@chem.ucsb.edu
_publ_contact_author_name 'Trevor W Hayton'
_publ_section_title
;
 Borane-Mediated Silylation of a Metal-Oxo Ligand
;
_journal_name_full 'Inorganic Chemistry'
_journal_page_first 4695
_journal_page_last 4697
_journal_paper_doi 10.1021/ic2008649
_journal_volume 50
_journal_year 2011
_chemical_formula_sum 'C125.5 H115 B F15 N2 O4 Si U'
_chemical_formula_weight 2277.13
_chemical_name_systematic
; 
 U(V)(OSiPh3)(OBCF)(AcNac)2 
;
_space_group_IT_number 14
_symmetry_cell_setting monoclinic
_symmetry_space_group_name_Hall '-P 2yn'
_symmetry_space_group_name_H-M 'P 1 21/n 1'
_atom_sites_solution_hydrogens geom
_atom_sites_solution_primary direct
_atom_sites_solution_secondary difmap
_audit_creation_method SHELXL-97
_cell_angle_alpha 90.00
_cell_angle_beta 98.161(4)
_cell_angle_gamma 90.00
_cell_formula_units_Z 4
_cell_length_a 17.5521(19)
_cell_length_b 19.1663(19)
_cell_length_c 32.687(4)
_cell_measurement_temperature 150(2)
_cell_volume 10885(2)
_computing_structure_refinement 'SHELXL-97 (Sheldrick, 1997)'
_computing_structure_solution 'SHELXS-97 (Sheldrick, 1990)'
_diffrn_ambient_temperature 150(2)
_diffrn_measured_fraction_theta_full 0.972
_diffrn_measured_fraction_theta_max 0.972
_diffrn_measurement_device_type 'CCD Area Detector'
_diffrn_measurement_method 'Omega Scan'
_diffrn_radiation_monochromator graphite
_diffrn_radiation_source 'fine-focus sealed tube'
_diffrn_radiation_type MoK\a
_diffrn_radiation_wavelength 0.71073
_diffrn_reflns_av_R_equivalents 0.1726
_diffrn_reflns_av_sigmaI/netI 0.1976
_diffrn_reflns_limit_h_max 22
_diffrn_reflns_limit_h_min -22
_diffrn_reflns_limit_k_max 21
_diffrn_reflns_limit_k_min -23
_diffrn_reflns_limit_l_max 41
_diffrn_reflns_limit_l_min -41
_diffrn_reflns_number 82693
_diffrn_reflns_theta_full 26.73
_diffrn_reflns_theta_max 26.73
_diffrn_reflns_theta_min 1.23
_exptl_absorpt_coefficient_mu 1.583
_exptl_absorpt_correction_T_max 0.38966
_exptl_absorpt_correction_T_min 0.11509
_exptl_absorpt_correction_type empirical
_exptl_absorpt_process_details 'psi scan'
_exptl_crystal_colour Dark_Red
_exptl_crystal_density_diffrn 1.390
_exptl_crystal_description Plate
_exptl_crystal_F_000 4640
_exptl_crystal_size_max 0.34
_exptl_crystal_size_mid 0.30
_exptl_crystal_size_min 0.20
_refine_diff_density_max 3.648
_refine_diff_density_min -2.511
_refine_diff_density_rms 0.174
_refine_ls_extinction_method none
_refine_ls_goodness_of_fit_ref 1.007
_refine_ls_hydrogen_treatment constr
_refine_ls_matrix_type full
_refine_ls_number_parameters 1203
_refine_ls_number_reflns 22463
_refine_ls_number_restraints 52
_refine_ls_restrained_S_all 1.007
_refine_ls_R_factor_all 0.2012
_refine_ls_R_factor_gt 0.1051
_refine_ls_shift/su_max 0.002
_refine_ls_shift/su_mean 0.000
_refine_ls_structure_factor_coef Fsqd
_refine_ls_weighting_details 'calc w=1/[\s^2^(Fo^2^)+(0.1158P)^2^+55.0798P] where P=(Fo^2^+2Fc^2^)/3'
_refine_ls_weighting_scheme calc
_refine_ls_wR_factor_gt 0.2190
_refine_ls_wR_factor_ref 0.2702
_reflns_number_gt 10838
_reflns_number_total 22463
_reflns_threshold_expression >2sigma(I)
_cod_data_source_file ic2008649_si_002_1.cif
_cod_data_source_block 1
_cod_original_formula_sum 'C125.50 H115 B F15 N2 O4 Si U'
_cod_database_code 4325357

loop_
_symmetry_equiv_pos_as_xyz
'x, y, z'
'-x+1/2, y+1/2, -z+1/2'
'-x, -y, -z'
'x-1/2, -y-1/2, z-1/2'

loop_
_atom_site_label
_atom_site_type_symbol
_atom_site_fract_x
_atom_site_fract_y
_atom_site_fract_z
_atom_site_U_iso_or_equiv
_atom_site_adp_type
_atom_site_occupancy
_atom_site_symmetry_multiplicity
_atom_site_calc_flag
_atom_site_refinement_flags
B1 B -0.1480(7) 0.7594(7) 0.3696(4) 0.030(3) Uani 1 1 d .
C1 C -0.0938(7) 0.8911(6) 0.2420(3) 0.028(3) Uani 1 1 d .
C2 C -0.0526(7) 0.9408(6) 0.2226(4) 0.036(3) Uani 1 1 d .
H2 H -0.0034 0.9302 0.2170 0.043 Uiso 1 1 calc R
C3 C -0.0838(7) 1.0044(6) 0.2120(4) 0.035(3) Uani 1 1 d .
C4 C -0.1563(7) 1.0183(6) 0.2207(4) 0.031(3) Uani 1 1 d .
H4 H -0.1775 1.0617 0.2132 0.038 Uiso 1 1 calc R
C5 C -0.2002(7) 0.9717(6) 0.2400(4) 0.031(3) Uani 1 1 d .
C6 C -0.1661(7) 0.9066(6) 0.2516(4) 0.028(3) Uani 1 1 d .
H6 H -0.1923 0.8742 0.2656 0.034 Uiso 1 1 calc R
C7 C -0.0425(8) 1.0584(7) 0.1882(5) 0.047(4) Uani 1 1 d .
C8 C -0.0338(9) 1.1266(8) 0.2128(7) 0.098(8) Uani 1 1 d .
H8A H 0.0101 1.1233 0.2340 0.147 Uiso 1 1 calc R
H8B H -0.0793 1.1346 0.2253 0.147 Uiso 1 1 calc R
H8C H -0.0266 1.1646 0.1946 0.147 Uiso 1 1 calc R
C9 C -0.0936(10) 1.0727(11) 0.1468(6) 0.102(8) Uani 1 1 d .
H9A H -0.0724 1.1108 0.1330 0.153 Uiso 1 1 calc R
H9B H -0.1446 1.0845 0.1518 0.153 Uiso 1 1 calc R
H9C H -0.0955 1.0318 0.1297 0.153 Uiso 1 1 calc R
C10 C 0.0352(9) 1.0369(9) 0.1804(5) 0.074(5) Uani 1 1 d .
H10A H 0.0589 1.0746 0.1675 0.110 Uiso 1 1 calc R
H10B H 0.0310 0.9970 0.1625 0.110 Uiso 1 1 calc R
H10C H 0.0661 1.0252 0.2061 0.110 Uiso 1 1 calc R
C11 C -0.2835(7) 0.9847(7) 0.2470(4) 0.037(3) Uani 1 1 d .
C12 C -0.3363(8) 0.9346(7) 0.2194(5) 0.053(4) Uani 1 1 d .
H12A H -0.3297 0.9416 0.1910 0.079 Uiso 1 1 calc R
H12B H -0.3889 0.9434 0.2227 0.079 Uiso 1 1 calc R
H12C H -0.3233 0.8873 0.2273 0.079 Uiso 1 1 calc R
C13 C -0.3089(8) 1.0602(7) 0.2360(5) 0.054(4) Uani 1 1 d .
H13A H -0.2744 1.0921 0.2518 0.081 Uiso 1 1 calc R
H13B H -0.3602 1.0673 0.2422 0.081 Uiso 1 1 calc R
H13C H -0.3081 1.0681 0.2071 0.081 Uiso 1 1 calc R
C14 C -0.2904(8) 0.9731(7) 0.2929(4) 0.048(4) Uani 1 1 d .
H14A H -0.2729 0.9269 0.3009 0.072 Uiso 1 1 calc R
H14B H -0.3431 0.9783 0.2971 0.072 Uiso 1 1 calc R
H14C H -0.2593 1.0068 0.3094 0.072 Uiso 1 1 calc R
C15 C -0.0730(7) 0.7768(6) 0.2198(4) 0.030(3) Uani 1 1 d .
C16 C -0.1153(8) 0.7969(6) 0.1782(4) 0.041(3) Uani 1 1 d .
C17 C -0.0751(10) 0.8201(8) 0.1482(4) 0.061(4) Uani 1 1 d .
H17 H -0.0219 0.8239 0.1540 0.073 Uiso 1 1 calc R
C18 C -0.1109(13) 0.8378(10) 0.1098(6) 0.080(6) Uani 1 1 d .
H18 H -0.0822 0.8516 0.0894 0.096 Uiso 1 1 calc R
C19 C -0.1875(14) 0.8351(9) 0.1019(5) 0.081(6) Uani 1 1 d .
H19 H -0.2116 0.8491 0.0761 0.098 Uiso 1 1 calc R
C20 C -0.2323(11) 0.8125(10) 0.1305(6) 0.075(5) Uani 1 1 d .
H20 H -0.2856 0.8101 0.1247 0.090 Uiso 1 1 calc R
C21 C -0.1925(9) 0.7935(9) 0.1689(5) 0.064(5) Uani 1 1 d .
H21 H -0.2206 0.7776 0.1891 0.077 Uiso 1 1 calc R
C22 C -0.0482(7) 0.7063(6) 0.2228(4) 0.037(3) Uani 1 1 d .
H22 H -0.0655 0.6778 0.2004 0.044 Uiso 1 1 calc R
C23 C -0.0019(6) 0.6754(6) 0.2549(3) 0.027(3) Uani 1 1 d .
C24 C 0.0211(7) 0.6017(6) 0.2542(3) 0.029(3) Uani 1 1 d .
C25 C 0.0136(7) 0.5620(6) 0.2178(4) 0.040(3) Uani 1 1 d .
H25 H -0.0051 0.5828 0.1927 0.048 Uiso 1 1 calc R
C26 C 0.0333(8) 0.4930(7) 0.2189(5) 0.051(4) Uani 1 1 d .
H26 H 0.0285 0.4673 0.1945 0.061 Uiso 1 1 calc R
C27 C 0.0606(8) 0.4608(7) 0.2562(5) 0.051(4) Uani 1 1 d .
H27 H 0.0727 0.4135 0.2570 0.061 Uiso 1 1 calc R
C28 C 0.0696(8) 0.4990(7) 0.2916(5) 0.046(4) Uani 1 1 d .
H28 H 0.0892 0.4776 0.3164 0.055 Uiso 1 1 calc R
C29 C 0.0502(7) 0.5690(6) 0.2916(4) 0.033(3) Uani 1 1 d .
H29 H 0.0563 0.5941 0.3161 0.039 Uiso 1 1 calc R
C30 C 0.1061(7) 0.7449(6) 0.3995(4) 0.030(3) Uani 1 1 d .
C31 C 0.1576(7) 0.7154(6) 0.3780(4) 0.032(3) Uani 1 1 d .
H31 H 0.1710 0.7378 0.3548 0.039 Uiso 1 1 calc R
C32 C 0.1916(7) 0.6503(6) 0.3905(4) 0.036(3) Uani 1 1 d .
C33 C 0.1690(7) 0.6191(6) 0.4261(4) 0.040(3) Uani 1 1 d .
H33 H 0.1925 0.5778 0.4360 0.048 Uiso 1 1 calc R
C34 C 0.1134(7) 0.6481(6) 0.4465(4) 0.032(3) Uani 1 1 d .
C35 C 0.0811(7) 0.7118(6) 0.4335(4) 0.030(3) Uani 1 1 d .
H35 H 0.0437 0.7322 0.4470 0.036 Uiso 1 1 calc R
C36 C 0.2580(8) 0.6202(7) 0.3711(5) 0.047(4) Uani 1 1 d .
C37 C 0.2589(10) 0.6460(9) 0.3272(5) 0.067(5) Uani 1 1 d .
H37A H 0.3050 0.6302 0.3174 0.101 Uiso 1 1 calc R
H37B H 0.2575 0.6961 0.3268 0.101 Uiso 1 1 calc R
H37C H 0.2148 0.6281 0.3096 0.101 Uiso 1 1 calc R
C38 C 0.3326(9) 0.6429(9) 0.3979(5) 0.072(5) Uani 1 1 d .
H38A H 0.3354 0.6220 0.4248 0.108 Uiso 1 1 calc R
H38B H 0.3333 0.6927 0.4006 0.108 Uiso 1 1 calc R
H38C H 0.3759 0.6281 0.3852 0.108 Uiso 1 1 calc R
C39 C 0.2548(10) 0.5408(8) 0.3700(5) 0.069(5) Uani 1 1 d .
H39A H 0.2049 0.5260 0.3571 0.103 Uiso 1 1 calc R
H39B H 0.2644 0.5229 0.3976 0.103 Uiso 1 1 calc R
H39C H 0.2933 0.5235 0.3544 0.103 Uiso 1 1 calc R
C40 C 0.0896(8) 0.6133(7) 0.4849(4) 0.045(4) Uani 1 1 d .
C41 C 0.1424(9) 0.5526(8) 0.4998(5) 0.066(5) Uani 1 1 d .
H41A H 0.1422 0.5192 0.4779 0.100 Uiso 1 1 calc R
H41B H 0.1244 0.5307 0.5230 0.100 Uiso 1 1 calc R
H41C H 0.1937 0.5696 0.5078 0.100 Uiso 1 1 calc R
C42 C 0.0902(10) 0.6675(8) 0.5199(5) 0.065(5) Uani 1 1 d .
H42A H 0.0736 0.6457 0.5436 0.097 Uiso 1 1 calc R
H42B H 0.0560 0.7052 0.5107 0.097 Uiso 1 1 calc R
H42C H 0.1414 0.6854 0.5273 0.097 Uiso 1 1 calc R
C43 C 0.0073(8) 0.5842(7) 0.4732(4) 0.052(4) Uani 1 1 d .
H43A H 0.0068 0.5510 0.4512 0.077 Uiso 1 1 calc R
H43B H -0.0273 0.6218 0.4644 0.077 Uiso 1 1 calc R
H43C H -0.0087 0.5618 0.4969 0.077 Uiso 1 1 calc R
C44 C 0.0957(7) 0.8660(6) 0.4144(4) 0.033(3) Uani 1 1 d .
C45 C 0.1453(8) 0.8543(7) 0.4543(4) 0.044(4) Uani 1 1 d .
C46 C 0.2180(9) 0.8252(7) 0.4547(5) 0.067(5) Uani 1 1 d .
H46 H 0.2365 0.8150 0.4301 0.081 Uiso 1 1 calc R
C47 C 0.2630(12) 0.8114(10) 0.4927(7) 0.095(7) Uani 1 1 d .
H47 H 0.3110 0.7906 0.4933 0.113 Uiso 1 1 calc R
C48 C 0.2375(15) 0.8279(9) 0.5282(7) 0.112(10) Uani 1 1 d .
H48 H 0.2688 0.8187 0.5530 0.135 Uiso 1 1 calc R
C49 C 0.1655(13) 0.8585(8) 0.5294(5) 0.086(7) Uani 1 1 d .
H49 H 0.1479 0.8686 0.5543 0.103 Uiso 1 1 calc R
C50 C 0.1210(10) 0.8731(7) 0.4911(4) 0.056(4) Uani 1 1 d .
H50 H 0.0741 0.8960 0.4906 0.068 Uiso 1 1 calc R
C51 C 0.0657(7) 0.9345(7) 0.4066(4) 0.038(3) Uani 1 1 d .
H51 H 0.0817 0.9682 0.4265 0.045 Uiso 1 1 calc R
C52 C 0.0152(7) 0.9562(6) 0.3725(4) 0.028(3) Uani 1 1 d .
C53 C -0.0148(7) 1.0282(6) 0.3666(4) 0.032(3) Uani 1 1 d .
C54 C -0.0726(7) 1.0414(7) 0.3338(4) 0.043(3) Uani 1 1 d .
H54 H -0.0910 1.0051 0.3163 0.052 Uiso 1 1 calc R
C55 C -0.1029(9) 1.1067(7) 0.3269(5) 0.054(4) Uani 1 1 d .
H55 H -0.1437 1.1143 0.3059 0.065 Uiso 1 1 calc R
C56 C -0.0722(11) 1.1614(7) 0.3516(5) 0.068(5) Uani 1 1 d .
H56 H -0.0916 1.2062 0.3464 0.082 Uiso 1 1 calc R
C57 C -0.0133(10) 1.1507(7) 0.3836(5) 0.067(5) Uani 1 1 d .
H57 H 0.0068 1.1878 0.4000 0.081 Uiso 1 1 calc R
C58 C 0.0154(8) 1.0838(6) 0.3911(4) 0.045(4) Uani 1 1 d .
H58 H 0.0551 1.0761 0.4127 0.054 Uiso 1 1 calc R
C59 C -0.1470(7) 0.6774(6) 0.3814(4) 0.033(3) Uani 1 1 d .
C60 C -0.0943(8) 0.6289(6) 0.3706(4) 0.036(3) Uani 1 1 d .
C61 C -0.0990(9) 0.5577(7) 0.3757(4) 0.049(4) Uani 1 1 d .
C62 C -0.1586(10) 0.5307(8) 0.3939(4) 0.053(4) Uani 1 1 d .
C63 C -0.2097(9) 0.5750(9) 0.4066(5) 0.058(4) Uani 1 1 d .
C64 C -0.2051(8) 0.6452(7) 0.4004(4) 0.041(3) Uani 1 1 d .
C65 C -0.2324(7) 0.7740(6) 0.3420(4) 0.032(3) Uani 1 1 d .
C66 C -0.2464(6) 0.7508(6) 0.3012(4) 0.030(3) Uani 1 1 d .
C67 C -0.3149(8) 0.7583(7) 0.2755(4) 0.041(3) Uani 1 1 d .
C68 C -0.3761(7) 0.7906(7) 0.2899(4) 0.042(3) Uani 1 1 d .
C69 C -0.3658(7) 0.8142(7) 0.3298(4) 0.040(3) Uani 1 1 d .
C70 C -0.2963(7) 0.8047(6) 0.3544(4) 0.032(3) Uani 1 1 d .
C71 C -0.1337(6) 0.8118(6) 0.4100(3) 0.030(3) Uani 1 1 d .
C72 C -0.1088(7) 0.7945(7) 0.4507(4) 0.041(3) Uani 1 1 d .
C73 C -0.0938(9) 0.8393(9) 0.4825(4) 0.054(4) Uani 1 1 d .
C74 C -0.1017(9) 0.9097(8) 0.4756(5) 0.051(4) Uani 1 1 d .
C75 C -0.1255(8) 0.9326(7) 0.4367(5) 0.047(4) Uani 1 1 d .
C76 C -0.1412(7) 0.8834(7) 0.4045(4) 0.035(3) Uani 1 1 d .
C77 C 0.2654(7) 0.8435(8) 0.3053(5) 0.047(4) Uani 1 1 d .
C78 C 0.2819(9) 0.8614(8) 0.3476(5) 0.059(4) Uani 1 1 d .
H78 H 0.2458 0.8852 0.3605 0.071 Uiso 1 1 calc R
C79 C 0.3522(12) 0.8431(12) 0.3695(7) 0.095(7) Uani 1 1 d .
H79 H 0.3633 0.8545 0.3973 0.114 Uiso 1 1 calc R
C80 C 0.4067(11) 0.8076(13) 0.3502(8) 0.103(8) Uani 1 1 d .
H80 H 0.4533 0.7938 0.3652 0.123 Uiso 1 1 calc R
C81 C 0.3905(9) 0.7937(11) 0.3092(7) 0.093(8) Uani 1 1 d .
H81 H 0.4278 0.7723 0.2960 0.112 Uiso 1 1 calc R
C82 C 0.3201(8) 0.8103(9) 0.2862(6) 0.067(5) Uani 1 1 d .
H82 H 0.3101 0.7991 0.2583 0.080 Uiso 1 1 calc R
C83 C 0.1760(7) 0.9740(7) 0.2797(4) 0.038(3) Uani 1 1 d .
C84 C 0.1183(9) 1.0139(7) 0.2933(4) 0.050(4) Uani 1 1 d .
H84 H 0.0729 0.9925 0.2983 0.060 Uiso 1 1 calc R
C85 C 0.1273(10) 1.0844(7) 0.2995(5) 0.067(5) Uani 1 1 d .
H85 H 0.0895 1.1101 0.3100 0.080 Uiso 1 1 calc R
C86 C 0.1935(11) 1.1174(8) 0.2900(5) 0.071(5) Uani 1 1 d .
H86 H 0.1983 1.1656 0.2926 0.085 Uiso 1 1 calc R
C87 C 0.2520(10) 1.0790(8) 0.2767(5) 0.067(5) Uani 1 1 d .
H87 H 0.2968 1.1010 0.2715 0.080 Uiso 1 1 calc R
C88 C 0.2434(8) 1.0092(8) 0.2714(5) 0.053(4) Uani 1 1 d .
H88 H 0.2826 0.9836 0.2621 0.064 Uiso 1 1 calc R
C89 C 0.1598(8) 0.8416(7) 0.2224(4) 0.040(3) Uani 1 1 d .
C90 C 0.1460(7) 0.7718(7) 0.2151(4) 0.041(3) Uani 1 1 d .
H90 H 0.1435 0.7424 0.2375 0.049 Uiso 1 1 calc R
C91 C 0.1358(9) 0.7434(9) 0.1759(5) 0.067(5) Uani 1 1 d .
H91 H 0.1274 0.6957 0.1722 0.080 Uiso 1 1 calc R
C92 C 0.1381(10) 0.7857(9) 0.1424(5) 0.069(5) Uani 1 1 d .
H92 H 0.1312 0.7672 0.1159 0.083 Uiso 1 1 calc R
C93 C 0.1509(9) 0.8575(8) 0.1486(5) 0.060(4) Uani 1 1 d .
H93 H 0.1518 0.8872 0.1261 0.072 Uiso 1 1 calc R
C94 C 0.1620(8) 0.8835(7) 0.1885(4) 0.048(4) Uani 1 1 d .
H94 H 0.1714 0.9310 0.1925 0.057 Uiso 1 1 calc R
C95 C 0.392(2) 0.887(2) 0.0670(8) 0.209(16) Uiso 1 1 d D
C96 C 0.4085(12) 0.8584(14) 0.1080(6) 0.133(9) Uiso 1 1 d D
C97 C 0.3445(10) 0.8336(12) 0.1241(6) 0.108(7) Uiso 1 1 d D
C98 C 0.3528(10) 0.8057(12) 0.1637(6) 0.115(8) Uiso 1 1 d D
C99 C 0.4253(11) 0.7928(12) 0.1850(6) 0.115(8) Uiso 1 1 d D
C100 C 0.4890(9) 0.8197(11) 0.1693(5) 0.094(6) Uiso 1 1 d D
C101 C 0.4814(10) 0.8517(11) 0.1313(6) 0.094(6) Uiso 1 1 d D
C102 C 0.4828(13) 0.8970(10) 0.4914(7) 0.111(8) Uiso 1 1 d D
C103 C 0.5032(10) 0.8249(7) 0.4819(5) 0.077(5) Uiso 1 1 d D
C104 C 0.4804(11) 0.7699(9) 0.5050(5) 0.088(6) Uiso 1 1 d D
C105 C 0.4983(13) 0.7018(9) 0.4962(6) 0.112(8) Uiso 1 1 d D
C106 C 0.5403(13) 0.6888(8) 0.4632(7) 0.116(8) Uiso 1 1 d D
C107 C 0.5617(12) 0.7434(10) 0.4398(6) 0.108(7) Uiso 1 1 d D
C108 C 0.5440(10) 0.8119(8) 0.4494(5) 0.079(5) Uiso 1 1 d D
C109 C 0.740(3) 0.7727(16) 0.5243(16) 0.30(3) Uiso 1 1 d D
C110 C 0.7406(17) 0.8458(10) 0.5375(8) 0.145(10) Uiso 1 1 d D
C111 C 0.7207(17) 0.8940(13) 0.5069(6) 0.150(11) Uiso 1 1 d D
C112 C 0.7185(16) 0.9648(12) 0.5169(6) 0.141(10) Uiso 1 1 d D
C113 C 0.7414(14) 0.9833(9) 0.5584(7) 0.113(8) Uiso 1 1 d D
C114 C 0.7633(15) 0.9352(12) 0.5895(5) 0.129(9) Uiso 1 1 d D
C115 C 0.7660(15) 0.8636(11) 0.5787(7) 0.135(9) Uiso 1 1 d D
C116 C 0.4186(13) 0.0622(18) 0.3946(10) 0.181(13) Uiso 1 1 d D
C117 C 0.4975(10) 0.0631(11) 0.3938(8) 0.132(9) Uiso 1 1 d D
C118 C 0.5452(11) 0.0066(8) 0.3928(6) 0.083(6) Uiso 1 1 d D
C119 C 0.6225(12) 0.0131(10) 0.3886(9) 0.140(10) Uiso 1 1 d D
C120 C 0.6532(10) 0.0790(12) 0.3840(8) 0.136(9) Uiso 1 1 d D
C121 C 0.6050(11) 0.1358(9) 0.3881(7) 0.101(7) Uiso 1 1 d D
C122 C 0.5290(11) 0.1322(9) 0.3911(7) 0.105(7) Uiso 1 1 d D
C123 C 0.639(4) 0.513(4) 0.506(2) 0.17(3) Uiso 0.50 1 d P
C124 C 0.576(2) 0.5095(19) 0.5102(14) 0.178(14) Uiso 1 1 d .
C125 C 0.526(3) 0.5153(18) 0.5410(11) 0.171(13) Uiso 1 1 d .
C126 C 0.549(3) 0.496(2) 0.4675(15) 0.207(16) Uiso 1 1 d .
F1 F -0.0332(5) 0.6495(4) 0.3531(3) 0.058(2) Uani 1 1 d .
F2 F -0.0467(6) 0.5142(4) 0.3647(3) 0.073(3) Uani 1 1 d .
F3 F -0.1655(6) 0.4619(4) 0.3987(3) 0.081(3) Uani 1 1 d .
F4 F -0.2673(5) 0.5514(5) 0.4266(3) 0.086(3) Uani 1 1 d .
F5 F -0.2571(5) 0.6881(5) 0.4137(3) 0.066(2) Uani 1 1 d .
F6 F -0.1892(4) 0.7181(4) 0.2845(2) 0.0405(18) Uani 1 1 d .
F7 F -0.3232(5) 0.7351(4) 0.2360(2) 0.056(2) Uani 1 1 d .
F8 F -0.4425(4) 0.8005(4) 0.2653(3) 0.058(2) Uani 1 1 d .
F9 F -0.4243(4) 0.8469(4) 0.3440(3) 0.060(2) Uani 1 1 d .
F10 F -0.2930(4) 0.8299(4) 0.3935(2) 0.0469(19) Uani 1 1 d .
F11 F -0.1003(5) 0.7256(4) 0.4618(2) 0.052(2) Uani 1 1 d .
F12 F -0.0678(6) 0.8173(5) 0.5213(3) 0.074(3) Uani 1 1 d .
F13 F -0.0830(6) 0.9561(5) 0.5058(3) 0.079(3) Uani 1 1 d .
F14 F -0.1354(5) 1.0012(4) 0.4283(3) 0.059(2) Uani 1 1 d .
F15 F -0.1666(4) 0.9092(4) 0.3669(2) 0.0403(17) Uani 1 1 d .
N1 N -0.0629(5) 0.8211(5) 0.2510(3) 0.030(2) Uani 1 1 d .
N2 N 0.0780(5) 0.8139(5) 0.3881(3) 0.028(2) Uani 1 1 d .
O3 O 0.0223(4) 0.7114(4) 0.2877(2) 0.033(2) Uani 1 1 d .
O4 O -0.0109(4) 0.9105(4) 0.3444(2) 0.0314(19) Uani 1 1 d .
O1 O -0.0855(5) 0.7794(4) 0.3440(2) 0.0305(19) Uani 1 1 d .
O2 O 0.1000(5) 0.8466(4) 0.2991(2) 0.039(2) Uani 1 1 d .
Si1 Si 0.1723(2) 0.87692(19) 0.27620(11) 0.0353(8) Uani 1 1 d .
U1 U 0.00465(2) 0.80853(2) 0.320196(13) 0.02687(14) Uani 1 1 d .

loop_
_atom_site_aniso_label
_atom_site_aniso_U_11
_atom_site_aniso_U_22
_atom_site_aniso_U_33
_atom_site_aniso_U_23
_atom_site_aniso_U_13
_atom_site_aniso_U_12
B1 0.008(7) 0.038(8) 0.045(8) 0.001(7) 0.003(6) -0.005(6)
C1 0.022(7) 0.030(6) 0.027(6) 0.005(5) -0.013(5) -0.007(5)
C2 0.023(7) 0.036(7) 0.049(8) 0.003(6) 0.004(6) 0.001(6)
C3 0.017(7) 0.036(7) 0.047(8) 0.012(6) -0.010(6) 0.001(5)
C4 0.024(7) 0.027(6) 0.040(7) 0.000(5) -0.005(5) 0.001(5)
C5 0.023(7) 0.027(6) 0.043(7) 0.000(5) -0.002(5) -0.003(5)
C6 0.025(7) 0.022(6) 0.038(7) 0.009(5) 0.003(5) 0.000(5)
C7 0.026(8) 0.036(8) 0.082(11) 0.025(7) 0.012(7) 0.004(6)
C8 0.035(10) 0.039(10) 0.23(3) 0.026(12) 0.041(13) -0.003(8)
C9 0.051(11) 0.145(19) 0.110(16) 0.093(15) 0.013(11) -0.004(12)
C10 0.059(12) 0.070(12) 0.095(13) 0.045(10) 0.022(10) 0.005(9)
C11 0.022(7) 0.037(7) 0.050(8) 0.006(6) -0.004(6) 0.004(6)
C12 0.036(9) 0.048(9) 0.072(10) 0.008(8) 0.004(7) 0.005(7)
C13 0.041(9) 0.050(9) 0.071(10) 0.018(8) 0.009(8) 0.014(7)
C14 0.047(9) 0.041(8) 0.055(9) 0.007(7) 0.007(7) 0.021(7)
C15 0.026(7) 0.031(6) 0.031(6) -0.008(5) -0.003(5) 0.001(5)
C16 0.048(9) 0.034(8) 0.037(7) -0.012(6) -0.010(6) 0.005(6)
C17 0.072(11) 0.071(12) 0.038(8) 0.012(8) -0.001(8) -0.022(9)
C18 0.088(15) 0.073(13) 0.074(13) 0.002(10) -0.002(11) -0.012(11)
C19 0.127(19) 0.060(11) 0.045(10) 0.002(8) -0.025(12) 0.033(12)
C20 0.061(11) 0.085(13) 0.071(12) 0.003(11) -0.012(9) 0.015(11)
C21 0.043(10) 0.094(14) 0.054(9) -0.010(9) 0.000(8) 0.015(9)
C22 0.036(8) 0.025(7) 0.048(8) -0.006(5) 0.002(6) -0.002(5)
C23 0.010(6) 0.034(7) 0.035(6) 0.002(5) -0.009(5) 0.002(5)
C24 0.024(7) 0.033(7) 0.029(6) -0.001(5) 0.000(5) 0.003(5)
C25 0.035(8) 0.031(7) 0.050(8) 0.003(6) -0.004(6) 0.008(6)
C26 0.046(9) 0.033(8) 0.071(10) -0.014(7) 0.000(8) 0.008(7)
C27 0.037(9) 0.028(7) 0.086(12) 0.007(8) 0.002(8) -0.001(6)
C28 0.043(9) 0.034(8) 0.062(9) -0.001(7) 0.012(7) 0.006(7)
C29 0.048(8) 0.019(6) 0.030(6) -0.014(5) 0.004(6) 0.007(6)
C30 0.034(7) 0.019(6) 0.033(7) -0.004(5) -0.008(5) 0.000(5)
C31 0.025(7) 0.032(6) 0.040(7) 0.002(5) 0.004(6) -0.004(5)
C32 0.022(7) 0.035(7) 0.047(8) -0.008(6) -0.008(6) 0.008(6)
C33 0.031(8) 0.027(7) 0.059(9) 0.004(6) -0.002(6) 0.010(6)
C34 0.024(7) 0.038(7) 0.029(6) -0.002(5) -0.009(5) 0.004(6)
C35 0.022(7) 0.031(7) 0.034(7) 0.008(5) -0.005(5) 0.009(5)
C36 0.039(9) 0.040(8) 0.063(10) -0.005(7) 0.006(7) 0.012(7)
C37 0.073(12) 0.066(11) 0.070(11) 0.017(9) 0.034(9) 0.037(9)
C38 0.050(11) 0.087(13) 0.076(12) -0.019(10) 0.000(9) 0.026(10)
C39 0.075(13) 0.048(10) 0.088(13) -0.010(9) 0.028(10) 0.018(9)
C40 0.058(10) 0.034(7) 0.043(8) 0.015(6) 0.002(7) 0.015(7)
C41 0.064(11) 0.054(10) 0.081(12) 0.031(9) 0.010(9) 0.012(8)
C42 0.085(13) 0.059(10) 0.049(9) 0.004(8) 0.004(9) -0.002(9)
C43 0.054(10) 0.032(7) 0.068(10) 0.026(7) 0.005(8) -0.005(7)
C44 0.028(7) 0.028(7) 0.039(7) -0.004(6) -0.006(6) 0.003(5)
C45 0.041(9) 0.031(7) 0.054(9) 0.002(6) -0.020(7) -0.010(6)
C46 0.061(11) 0.037(9) 0.086(12) -0.001(8) -0.049(9) 0.003(8)
C47 0.100(16) 0.056(11) 0.104(16) -0.009(12) -0.066(13) 0.007(11)
C48 0.16(2) 0.048(12) 0.095(17) -0.026(11) -0.081(17) 0.022(13)
C49 0.16(2) 0.035(9) 0.048(10) -0.005(7) -0.038(11) 0.022(11)
C50 0.094(13) 0.031(8) 0.033(8) -0.002(6) -0.027(8) -0.003(8)
C51 0.041(8) 0.034(7) 0.033(7) -0.001(6) -0.011(6) -0.004(6)
C52 0.026(7) 0.020(6) 0.038(7) -0.004(5) 0.003(5) -0.004(5)
C53 0.031(7) 0.021(6) 0.038(7) 0.006(5) -0.007(6) 0.010(5)
C54 0.037(8) 0.042(8) 0.046(8) -0.005(6) -0.012(6) -0.005(6)
C55 0.064(11) 0.023(7) 0.063(10) -0.001(6) -0.036(8) 0.012(7)
C56 0.108(15) 0.019(7) 0.073(11) 0.010(7) -0.004(10) 0.007(8)
C57 0.103(14) 0.028(8) 0.061(10) -0.013(7) -0.021(10) 0.004(8)
C58 0.061(10) 0.013(6) 0.056(9) 0.000(6) -0.016(7) -0.004(6)
C59 0.026(7) 0.028(7) 0.041(7) -0.006(5) -0.007(5) -0.005(5)
C60 0.038(8) 0.033(7) 0.035(7) 0.000(6) -0.003(6) -0.016(6)
C61 0.062(11) 0.029(8) 0.054(9) -0.008(6) -0.001(8) 0.016(7)
C62 0.065(11) 0.042(9) 0.044(9) 0.010(7) -0.022(8) -0.005(8)
C63 0.054(11) 0.056(10) 0.058(10) 0.030(8) -0.017(8) -0.020(9)
C64 0.028(8) 0.041(8) 0.046(8) 0.007(6) -0.019(6) 0.002(6)
C65 0.026(7) 0.028(6) 0.040(7) 0.004(5) -0.001(5) -0.012(5)
C66 0.016(6) 0.029(6) 0.043(7) 0.001(5) 0.000(5) -0.003(5)
C67 0.048(9) 0.031(7) 0.042(8) 0.007(6) -0.003(7) -0.011(6)
C68 0.025(7) 0.043(8) 0.055(9) 0.008(6) -0.009(6) -0.013(6)
C69 0.015(6) 0.049(8) 0.059(8) 0.004(7) 0.011(6) 0.002(6)
C70 0.023(6) 0.033(6) 0.040(7) 0.008(6) 0.002(5) -0.003(6)
C71 0.020(6) 0.032(6) 0.037(6) -0.006(6) 0.004(5) 0.002(6)
C72 0.034(8) 0.036(8) 0.052(8) 0.002(6) -0.002(6) 0.008(6)
C73 0.059(10) 0.072(11) 0.024(7) -0.009(7) -0.012(7) -0.002(8)
C74 0.050(10) 0.053(10) 0.047(9) -0.025(7) -0.004(7) -0.014(8)
C75 0.053(10) 0.031(7) 0.059(9) -0.023(7) 0.014(7) -0.019(7)
C76 0.029(7) 0.036(7) 0.036(7) -0.007(6) -0.009(6) -0.005(6)
C77 0.024(8) 0.059(9) 0.059(9) 0.017(7) 0.004(7) -0.005(7)
C78 0.036(9) 0.069(11) 0.068(11) 0.020(9) -0.008(8) -0.017(8)
C79 0.066(14) 0.116(18) 0.094(15) 0.026(13) -0.022(12) -0.047(13)
C80 0.033(10) 0.15(2) 0.120(19) 0.070(18) -0.019(12) -0.010(13)
C81 0.027(9) 0.119(18) 0.139(19) 0.074(16) 0.029(11) 0.017(10)
C82 0.035(9) 0.076(11) 0.096(13) 0.032(10) 0.029(8) 0.017(9)
C83 0.029(7) 0.039(8) 0.044(8) 0.003(6) -0.009(6) -0.014(6)
C84 0.043(9) 0.044(9) 0.061(10) 0.013(7) 0.002(7) 0.001(7)
C85 0.091(14) 0.018(7) 0.097(13) -0.009(8) 0.031(10) 0.005(8)
C86 0.089(14) 0.035(9) 0.087(13) 0.003(8) 0.008(11) -0.015(9)
C87 0.058(11) 0.042(9) 0.102(14) -0.013(9) 0.017(10) -0.026(8)
C88 0.025(8) 0.058(10) 0.077(11) -0.003(8) 0.012(7) -0.016(7)
C89 0.037(8) 0.037(8) 0.048(8) 0.008(6) 0.011(6) 0.005(6)
C90 0.038(8) 0.033(8) 0.052(9) -0.005(6) 0.006(7) -0.001(6)
C91 0.066(12) 0.068(12) 0.059(11) -0.023(9) -0.013(9) 0.004(9)
C92 0.078(13) 0.073(12) 0.056(10) -0.017(9) 0.007(9) 0.018(10)
C93 0.069(12) 0.059(11) 0.051(10) 0.007(8) 0.004(8) -0.005(9)
C94 0.049(9) 0.039(8) 0.055(9) 0.003(7) 0.006(7) 0.003(7)
F1 0.061(6) 0.038(5) 0.081(6) 0.015(4) 0.034(5) 0.017(4)
F2 0.112(8) 0.031(5) 0.079(6) 0.008(4) 0.026(6) 0.016(5)
F3 0.129(9) 0.033(5) 0.074(6) 0.014(4) -0.013(6) -0.031(5)
F4 0.062(6) 0.084(7) 0.107(8) 0.046(6) 0.001(6) -0.025(5)
F5 0.040(5) 0.081(6) 0.081(6) 0.034(5) 0.021(4) 0.011(5)
F6 0.031(4) 0.039(4) 0.050(4) -0.016(3) 0.001(3) -0.006(3)
F7 0.055(5) 0.059(5) 0.047(5) -0.005(4) -0.015(4) -0.019(4)
F8 0.033(4) 0.065(6) 0.070(5) 0.016(5) -0.015(4) -0.008(4)
F9 0.027(5) 0.062(6) 0.090(7) 0.002(5) 0.003(4) 0.001(4)
F10 0.033(4) 0.063(5) 0.045(4) -0.013(4) 0.006(3) -0.004(4)
F11 0.062(6) 0.053(5) 0.036(4) 0.001(4) -0.010(4) 0.008(4)
F12 0.090(7) 0.080(7) 0.046(5) -0.011(5) -0.008(5) 0.011(6)
F13 0.114(8) 0.062(6) 0.059(6) -0.030(5) 0.004(5) -0.012(6)
F14 0.078(6) 0.034(5) 0.066(5) -0.012(4) 0.010(5) -0.007(4)
F15 0.042(5) 0.038(4) 0.039(4) 0.002(3) 0.002(3) -0.001(3)
N1 0.011(5) 0.023(5) 0.057(7) -0.001(5) 0.006(4) 0.001(4)
N2 0.013(5) 0.017(5) 0.054(6) 0.004(5) 0.009(4) -0.003(4)
O3 0.020(4) 0.032(5) 0.041(5) 0.005(4) -0.013(4) -0.001(3)
O4 0.017(4) 0.036(5) 0.035(5) -0.004(4) -0.016(3) -0.004(4)
O1 0.043(5) 0.019(4) 0.027(4) -0.005(3) -0.001(4) 0.004(4)
O2 0.045(6) 0.036(5) 0.034(5) -0.001(4) 0.000(4) 0.007(4)
Si1 0.0213(19) 0.036(2) 0.048(2) 0.0012(17) 0.0021(16) -0.0008(15)
U1 0.0201(2) 0.0249(2) 0.0330(2) -0.0009(2) -0.00548(15) -0.0010(2)

loop_
_atom_type_symbol
_atom_type_description
_atom_type_scat_dispersion_real
_atom_type_scat_dispersion_imag
_atom_type_scat_source
C C 0.0033 0.0016 'International Tables Vol C Tables 4.2.6.8 and 6.1.1.4'
H H 0.0000 0.0000 'International Tables Vol C Tables 4.2.6.8 and 6.1.1.4'
B B 0.0013 0.0007 'International Tables Vol C Tables 4.2.6.8 and 6.1.1.4'
N N 0.0061 0.0033 'International Tables Vol C Tables 4.2.6.8 and 6.1.1.4'
O O 0.0106 0.0060 'International Tables Vol C Tables 4.2.6.8 and 6.1.1.4'
F F 0.0171 0.0103 'International Tables Vol C Tables 4.2.6.8 and 6.1.1.4'
Si Si 0.0817 0.0704 'International Tables Vol C Tables 4.2.6.8 and 6.1.1.4'
U U -9.6767 9.6646 'International Tables Vol C Tables 4.2.6.8 and 6.1.1.4'

loop_
_geom_angle_atom_site_label_1
_geom_angle_atom_site_label_2
_geom_angle_atom_site_label_3
_geom_angle
_geom_angle_site_symmetry_1
O1 B1 C59 113.1(10) .
O1 B1 C71 104.4(9) .
C59 B1 C71 114.0(10) .
O1 B1 C65 108.5(10) .
C59 B1 C65 105.9(9) .
C71 B1 C65 111.0(10) .
C6 C1 C2 120.4(11) .
C6 C1 N1 118.6(10) .
C2 C1 N1 121.0(11) .
C3 C2 C1 120.6(12) .
C3 C2 H2 119.7 .
C1 C2 H2 119.7 .
C2 C3 C4 118.2(11) .
C2 C3 C7 122.0(11) .
C4 C3 C7 119.6(11) .
C3 C4 C5 124.2(11) .
C3 C4 H4 117.9 .
C5 C4 H4 117.9 .
C4 C5 C6 116.7(11) .
C4 C5 C11 124.5(11) .
C6 C5 C11 118.7(10) .
C1 C6 C5 119.8(10) .
C1 C6 H6 120.1 .
C5 C6 H6 120.1 .
C10 C7 C8 107.6(13) .
C10 C7 C3 114.3(11) .
C8 C7 C3 109.1(13) .
C10 C7 C9 109.5(14) .
C8 C7 C9 108.2(14) .
C3 C7 C9 107.9(11) .
C7 C8 H8A 109.5 .
C7 C8 H8B 109.5 .
H8A C8 H8B 109.5 .
C7 C8 H8C 109.5 .
H8A C8 H8C 109.5 .
H8B C8 H8C 109.5 .
C7 C9 H9A 109.5 .
C7 C9 H9B 109.5 .
H9A C9 H9B 109.5 .
C7 C9 H9C 109.5 .
H9A C9 H9C 109.5 .
H9B C9 H9C 109.5 .
C7 C10 H10A 109.5 .
C7 C10 H10B 109.5 .
H10A C10 H10B 109.5 .
C7 C10 H10C 109.5 .
H10A C10 H10C 109.5 .
H10B C10 H10C 109.5 .
C5 C11 C12 108.6(11) .
C5 C11 C14 109.3(10) .
C12 C11 C14 110.9(11) .
C5 C11 C13 111.7(10) .
C12 C11 C13 108.7(11) .
C14 C11 C13 107.6(11) .
C11 C12 H12A 109.5 .
C11 C12 H12B 109.5 .
H12A C12 H12B 109.5 .
C11 C12 H12C 109.5 .
H12A C12 H12C 109.5 .
H12B C12 H12C 109.5 .
C11 C13 H13A 109.5 .
C11 C13 H13B 109.5 .
H13A C13 H13B 109.5 .
C11 C13 H13C 109.5 .
H13A C13 H13C 109.5 .
H13B C13 H13C 109.5 .
C11 C14 H14A 109.5 .
C11 C14 H14B 109.5 .
H14A C14 H14B 109.5 .
C11 C14 H14C 109.5 .
H14A C14 H14C 109.5 .
H14B C14 H14C 109.5 .
N1 C15 C22 123.7(11) .
N1 C15 C16 121.9(11) .
C22 C15 C16 114.4(10) .
C21 C16 C17 117.4(14) .
C21 C16 C15 122.9(13) .
C17 C16 C15 119.7(13) .
C16 C17 C18 121.8(17) .
C16 C17 H17 119.1 .
C18 C17 H17 119.1 .
C19 C18 C17 119.2(19) .
C19 C18 H18 120.4 .
C17 C18 H18 120.4 .
C18 C19 C20 122.7(17) .
C18 C19 H19 118.7 .
C20 C19 H19 118.7 .
C19 C20 C21 115.6(17) .
C19 C20 H20 122.2 .
C21 C20 H20 122.2 .
C16 C21 C20 123.4(16) .
C16 C21 H21 118.3 .
C20 C21 H21 118.3 .
C23 C22 C15 127.4(12) .
C23 C22 H22 116.3 .
C15 C22 H22 116.3 .
O3 C23 C22 119.6(10) .
O3 C23 C24 117.9(10) .
C22 C23 C24 122.5(10) .
C29 C24 C25 118.4(11) .
C29 C24 C23 118.7(10) .
C25 C24 C23 122.9(11) .
C26 C25 C24 120.6(13) .
C26 C25 H25 119.7 .
C24 C25 H25 119.7 .
C25 C26 C27 120.4(14) .
C25 C26 H26 119.8 .
C27 C26 H26 119.8 .
C28 C27 C26 119.5(13) .
C28 C27 H27 120.3 .
C26 C27 H27 120.3 .
C27 C28 C29 121.6(14) .
C27 C28 H28 119.2 .
C29 C28 H28 119.2 .
C28 C29 C24 119.5(11) .
C28 C29 H29 120.3 .
C24 C29 H29 120.3 .
C31 C30 C35 122.1(11) .
C31 C30 N2 118.8(11) .
C35 C30 N2 119.0(10) .
C30 C31 C32 120.4(12) .
C30 C31 H31 119.8 .
C32 C31 H31 119.8 .
C31 C32 C33 117.0(11) .
C31 C32 C36 122.1(12) .
C33 C32 C36 120.2(11) .
C34 C33 C32 121.9(11) .
C34 C33 H33 119.0 .
C32 C33 H33 119.0 .
C33 C34 C35 119.6(12) .
C33 C34 C40 121.1(11) .
C35 C34 C40 119.2(11) .
C34 C35 C30 118.8(11) .
C34 C35 H35 120.6 .
C30 C35 H35 120.6 .
C32 C36 C37 112.4(11) .
C32 C36 C39 111.3(12) .
C37 C36 C39 107.9(13) .
C32 C36 C38 107.4(11) .
C37 C36 C38 108.9(14) .
C39 C36 C38 108.8(13) .
C36 C37 H37A 109.5 .
C36 C37 H37B 109.5 .
H37A C37 H37B 109.5 .
C36 C37 H37C 109.5 .
H37A C37 H37C 109.5 .
H37B C37 H37C 109.5 .
C36 C38 H38A 109.5 .
C36 C38 H38B 109.5 .
H38A C38 H38B 109.5 .
C36 C38 H38C 109.5 .
H38A C38 H38C 109.5 .
H38B C38 H38C 109.5 .
C36 C39 H39A 109.5 .
C36 C39 H39B 109.5 .
H39A C39 H39B 109.5 .
C36 C39 H39C 109.5 .
H39A C39 H39C 109.5 .
H39B C39 H39C 109.5 .
C41 C40 C34 111.7(12) .
C41 C40 C43 108.0(12) .
C34 C40 C43 108.0(11) .
C41 C40 C42 109.7(12) .
C34 C40 C42 109.9(11) .
C43 C40 C42 109.5(12) .
C40 C41 H41A 109.5 .
C40 C41 H41B 109.5 .
H41A C41 H41B 109.5 .
C40 C41 H41C 109.5 .
H41A C41 H41C 109.5 .
H41B C41 H41C 109.5 .
C40 C42 H42A 109.5 .
C40 C42 H42B 109.5 .
H42A C42 H42B 109.5 .
C40 C42 H42C 109.5 .
H42A C42 H42C 109.5 .
H42B C42 H42C 109.5 .
C40 C43 H43A 109.5 .
C40 C43 H43B 109.5 .
H43A C43 H43B 109.5 .
C40 C43 H43C 109.5 .
H43A C43 H43C 109.5 .
H43B C43 H43C 109.5 .
N2 C44 C51 122.1(11) .
N2 C44 C45 120.8(11) .
C51 C44 C45 117.0(11) .
C50 C45 C46 119.5(14) .
C50 C45 C44 120.8(13) .
C46 C45 C44 119.7(14) .
C45 C46 C47 119.1(19) .
C45 C46 H46 120.5 .
C47 C46 H46 120.5 .
C48 C47 C46 121(2) .
C48 C47 H47 119.7 .
C46 C47 H47 119.7 .
C47 C48 C49 122.5(18) .
C47 C48 H48 118.7 .
C49 C48 H48 118.7 .
C48 C49 C50 116.7(19) .
C48 C49 H49 121.7 .
C50 C49 H49 121.7 .
C45 C50 C49 121.5(17) .
C45 C50 H50 119.3 .
C49 C50 H50 119.3 .
C52 C51 C44 126.8(11) .
C52 C51 H51 116.6 .
C44 C51 H51 116.6 .
O4 C52 C51 119.0(10) .
O4 C52 C53 116.8(10) .
C51 C52 C53 124.1(11) .
C54 C53 C58 118.8(11) .
C54 C53 C52 118.5(11) .
C58 C53 C52 122.6(11) .
C55 C54 C53 121.2(12) .
C55 C54 H54 119.4 .
C53 C54 H54 119.4 .
C54 C55 C56 119.2(13) .
C54 C55 H55 120.4 .
C56 C55 H55 120.4 .
C57 C56 C55 121.2(13) .
C57 C56 H56 119.4 .
C55 C56 H56 119.4 .
C56 C57 C58 119.1(13) .
C56 C57 H57 120.4 .
C58 C57 H57 120.4 .
C57 C58 C53 120.4(13) .
C57 C58 H58 119.8 .
C53 C58 H58 119.8 .
C60 C59 C64 111.6(11) .
C60 C59 B1 125.0(11) .
C64 C59 B1 123.1(11) .
F1 C60 C61 114.2(13) .
F1 C60 C59 120.7(11) .
C61 C60 C59 125.2(13) .
F2 C61 C60 122.2(14) .
F2 C61 C62 118.6(13) .
C60 C61 C62 119.3(14) .
F3 C62 C63 120.8(16) .
F3 C62 C61 120.7(16) .
C63 C62 C61 118.5(14) .
C62 C63 F4 120.9(14) .
C62 C63 C64 121.4(15) .
F4 C63 C64 117.7(16) .
F5 C64 C63 119.9(14) .
F5 C64 C59 116.2(11) .
C63 C64 C59 123.9(14) .
C70 C65 C66 112.2(11) .
C70 C65 B1 128.1(11) .
C66 C65 B1 119.6(11) .
F6 C66 C67 115.7(11) .
F6 C66 C65 119.4(10) .
C67 C66 C65 124.9(12) .
F7 C67 C66 121.0(12) .
F7 C67 C68 119.3(12) .
C66 C67 C68 119.7(12) .
F8 C68 C69 121.0(13) .
F8 C68 C67 121.0(13) .
C69 C68 C67 118.0(12) .
F9 C69 C68 118.7(12) .
F9 C69 C70 121.3(12) .
C68 C69 C70 119.9(12) .
F10 C70 C69 114.6(10) .
F10 C70 C65 120.1(10) .
C69 C70 C65 125.2(12) .
C72 C71 C76 112.0(11) .
C72 C71 B1 128.0(11) .
C76 C71 B1 119.8(11) .
C73 C72 F11 114.1(12) .
C73 C72 C71 126.3(13) .
F11 C72 C71 119.6(11) .
C72 C73 F12 121.9(14) .
C72 C73 C74 119.8(13) .
F12 C73 C74 118.2(13) .
F13 C74 C75 119.4(14) .
F13 C74 C73 121.6(14) .
C75 C74 C73 118.9(12) .
C74 C75 F14 121.3(12) .
C74 C75 C76 119.1(13) .
F14 C75 C76 119.6(13) .
F15 C76 C71 119.7(10) .
F15 C76 C75 116.3(12) .
C71 C76 C75 124.0(12) .
C82 C77 C78 119.9(14) .
C82 C77 Si1 122.8(12) .
C78 C77 Si1 116.9(11) .
C79 C78 C77 119.3(18) .
C79 C78 H78 120.4 .
C77 C78 H78 120.4 .
C78 C79 C80 121(2) .
C78 C79 H79 119.7 .
C80 C79 H79 119.7 .
C81 C80 C79 118.8(18) .
C81 C80 H80 120.6 .
C79 C80 H80 120.6 .
C80 C81 C82 122.3(19) .
C80 C81 H81 118.8 .
C82 C81 H81 118.8 .
C77 C82 C81 119.1(18) .
C77 C82 H82 120.5 .
C81 C82 H82 120.5 .
C84 C83 C88 117.6(13) .
C84 C83 Si1 123.2(10) .
C88 C83 Si1 119.0(11) .
C85 C84 C83 121.0(14) .
C85 C84 H84 119.5 .
C83 C84 H84 119.5 .
C84 C85 C86 119.7(15) .
C84 C85 H85 120.2 .
C86 C85 H85 120.2 .
C87 C86 C85 120.6(15) .
C87 C86 H86 119.7 .
C85 C86 H86 119.7 .
C88 C87 C86 119.5(15) .
C88 C87 H87 120.3 .
C86 C87 H87 120.3 .
C87 C88 C83 121.6(15) .
C87 C88 H88 119.2 .
C83 C88 H88 119.2 .
C90 C89 C94 116.9(13) .
C90 C89 Si1 120.7(10) .
C94 C89 Si1 122.3(11) .
C89 C90 C91 122.8(15) .
C89 C90 H90 118.6 .
C91 C90 H90 118.6 .
C92 C91 C90 119.6(16) .
C92 C91 H91 120.2 .
C90 C91 H91 120.2 .
C91 C92 C93 119.4(16) .
C91 C92 H92 120.3 .
C93 C92 H92 120.3 .
C94 C93 C92 119.1(15) .
C94 C93 H93 120.5 .
C92 C93 H93 120.5 .
C89 C94 C93 122.2(14) .
C89 C94 H94 118.9 .
C93 C94 H94 118.9 .
C97 C96 C101 119.3(12) .
C97 C96 C95 115(2) .
C101 C96 C95 126(2) .
C96 C97 C98 120.0(12) .
C99 C98 C97 120.3(12) .
C98 C99 C100 118.5(12) .
C101 C100 C99 121.1(12) .
C100 C101 C96 119.8(12) .
C108 C103 C104 120.1(11) .
C108 C103 C102 119.9(16) .
C104 C103 C102 120.0(15) .
C105 C104 C103 120.8(12) .
C104 C105 C106 119.0(12) .
C107 C106 C105 120.1(12) .
C106 C107 C108 120.3(12) .
C103 C108 C107 119.8(11) .
C111 C110 C115 123.4(14) .
C111 C110 C109 116(3) .
C115 C110 C109 120(3) .
C110 C111 C112 119.9(13) .
C111 C112 C113 117.1(13) .
C114 C113 C112 123.5(13) .
C113 C114 C115 118.4(13) .
C110 C115 C114 117.3(13) .
C118 C117 C116 127(2) .
C118 C117 C122 118.9(12) .
C116 C117 C122 114(2) .
C117 C118 C119 122.7(12) .
C118 C119 C120 119.4(13) .
C119 C120 C121 116.7(13) .
C122 C121 C120 125.7(13) .
C121 C122 C117 116.1(12) .
C124 C123 C126 48(4) .
C123 C124 C126 95(6) .
C123 C124 C125 141(6) .
C126 C124 C125 123(4) .
C126 C125 C124 122(4) 3_666
C125 C126 C124 114(4) 3_666
C125 C126 C123 150(5) 3_666
C124 C126 C123 36(3) .
C15 N1 C1 115.5(10) .
C15 N1 U1 130.8(8) .
C1 N1 U1 113.6(7) .
C44 N2 C30 118.9(10) .
C44 N2 U1 132.6(8) .
C30 N2 U1 108.5(7) .
C23 O3 U1 143.4(7) .
C52 O4 U1 145.4(7) .
B1 O1 U1 170.2(7) .
Si1 O2 U1 173.2(5) .
O2 Si1 C83 110.1(5) .
O2 Si1 C89 107.5(5) .
C83 Si1 C89 114.7(6) .
O2 Si1 C77 108.4(5) .
C83 Si1 C77 106.7(6) .
C89 Si1 C77 109.2(7) .
O1 U1 O2 174.6(3) .
O1 U1 O4 87.7(3) .
O2 U1 O4 87.2(3) .
O1 U1 O3 97.4(3) .
O2 U1 O3 87.7(3) .
O4 U1 O3 172.3(3) .
O1 U1 N2 90.2(3) .
O2 U1 N2 86.5(3) .
O4 U1 N2 72.5(3) .
O3 U1 N2 113.0(3) .
O1 U1 N1 94.8(3) .
O2 U1 N1 88.0(3) .
O4 U1 N1 100.6(3) .
O3 U1 N1 73.4(3) .
N2 U1 N1 171.3(3) .

loop_
_geom_bond_atom_site_label_1
_geom_bond_atom_site_label_2
_geom_bond_distance
_geom_bond_site_symmetry_2
B1 O1 1.522(15) .
B1 C59 1.617(18) .
B1 C71 1.649(18) .
B1 C65 1.647(18) .
C1 C6 1.383(16) .
C1 C2 1.400(16) .
C1 N1 1.461(14) .
C2 C3 1.362(16) .
C2 H2 0.9300 .
C3 C4 1.369(16) .
C3 C7 1.537(17) .
C4 C5 1.387(16) .
C4 H4 0.9300 .
C5 C6 1.413(15) .
C5 C11 1.532(16) .
C6 H6 0.9300 .
C7 C10 1.48(2) .
C7 C8 1.53(2) .
C7 C9 1.54(2) .
C8 H8A 0.9600 .
C8 H8B 0.9600 .
C8 H8C 0.9600 .
C9 H9A 0.9600 .
C9 H9B 0.9600 .
C9 H9C 0.9600 .
C10 H10A 0.9600 .
C10 H10B 0.9600 .
C10 H10C 0.9600 .
C11 C12 1.535(18) .
C11 C14 1.541(17) .
C11 C13 1.540(17) .
C12 H12A 0.9600 .
C12 H12B 0.9600 .
C12 H12C 0.9600 .
C13 H13A 0.9600 .
C13 H13B 0.9600 .
C13 H13C 0.9600 .
C14 H14A 0.9600 .
C14 H14B 0.9600 .
C14 H14C 0.9600 .
C15 N1 1.320(14) .
C15 C22 1.418(16) .
C15 C16 1.506(16) .
C16 C21 1.347(19) .
C16 C17 1.362(19) .
C17 C18 1.36(2) .
C17 H17 0.9300 .
C18 C19 1.33(3) .
C18 H18 0.9300 .
C19 C20 1.37(3) .
C19 H19 0.9300 .
C20 C21 1.39(2) .
C20 H20 0.9300 .
C21 H21 0.9300 .
C22 C23 1.369(16) .
C22 H22 0.9300 .
C23 O3 1.293(13) .
C23 C24 1.471(15) .
C24 C29 1.403(16) .
C24 C25 1.402(16) .
C25 C26 1.367(17) .
C25 H25 0.9300 .
C26 C27 1.39(2) .
C26 H26 0.9300 .
C27 C28 1.358(19) .
C27 H27 0.9300 .
C28 C29 1.383(16) .
C28 H28 0.9300 .
C29 H29 0.9300 .
C30 C31 1.346(16) .
C30 C35 1.402(16) .
C30 N2 1.441(14) .
C31 C32 1.418(16) .
C31 H31 0.9300 .
C32 C33 1.415(18) .
C32 C36 1.516(18) .
C33 C34 1.375(17) .
C33 H33 0.9300 .
C34 C35 1.388(16) .
C34 C40 1.532(17) .
C35 H35 0.9300 .
C36 C37 1.522(19) .
C36 C39 1.523(19) .
C36 C38 1.53(2) .
C37 H37A 0.9600 .
C37 H37B 0.9600 .
C37 H37C 0.9600 .
C38 H38A 0.9600 .
C38 H38B 0.9600 .
C38 H38C 0.9600 .
C39 H39A 0.9600 .
C39 H39B 0.9600 .
C39 H39C 0.9600 .
C40 C41 1.524(18) .
C40 C43 1.543(19) .
C40 C42 1.546(19) .
C41 H41A 0.9600 .
C41 H41B 0.9600 .
C41 H41C 0.9600 .
C42 H42A 0.9600 .
C42 H42B 0.9600 .
C42 H42C 0.9600 .
C43 H43A 0.9600 .
C43 H43B 0.9600 .
C43 H43C 0.9600 .
C44 N2 1.326(14) .
C44 C51 1.423(16) .
C44 C45 1.477(17) .
C45 C50 1.38(2) .
C45 C46 1.39(2) .
C46 C47 1.40(2) .
C46 H46 0.9300 .
C47 C48 1.34(3) .
C47 H47 0.9300 .
C48 C49 1.40(3) .
C48 H48 0.9300 .
C49 C50 1.41(2) .
C49 H49 0.9300 .
C50 H50 0.9300 .
C51 C52 1.386(16) .
C51 H51 0.9300 .
C52 O4 1.305(13) .
C52 C53 1.480(15) .
C53 C54 1.389(16) .
C53 C58 1.393(16) .
C54 C55 1.367(17) .
C54 H54 0.9300 .
C55 C56 1.384(19) .
C55 H55 0.9300 .
C56 C57 1.38(2) .
C56 H56 0.9300 .
C57 C58 1.386(18) .
C57 H57 0.9300 .
C58 H58 0.9300 .
C59 C60 1.393(17) .
C59 C64 1.410(18) .
C60 F1 1.344(14) .
C60 C61 1.378(17) .
C61 F2 1.327(15) .
C61 C62 1.38(2) .
C62 F3 1.336(16) .
C62 C63 1.34(2) .
C63 F4 1.358(17) .
C63 C64 1.365(19) .
C64 F5 1.344(15) .
C65 C70 1.377(16) .
C65 C66 1.393(16) .
C66 F6 1.362(13) .
C66 C67 1.373(17) .
C67 F7 1.354(14) .
C67 C68 1.379(19) .
C68 F8 1.332(14) .
C68 C69 1.370(18) .
C69 F9 1.340(14) .
C69 C70 1.374(16) .
C70 F10 1.359(13) .
C71 C72 1.379(17) .
C71 C76 1.388(17) .
C72 C73 1.345(18) .
C72 F11 1.372(14) .
C73 F12 1.354(15) .
C73 C74 1.37(2) .
C74 F13 1.335(15) .
C74 C75 1.35(2) .
C75 F14 1.349(15) .
C75 C76 1.410(16) .
C76 F15 1.341(13) .
C77 C82 1.37(2) .
C77 C78 1.41(2) .
C77 Si1 1.884(14) .
C78 C79 1.38(2) .
C78 H78 0.9300 .
C79 C80 1.39(3) .
C79 H79 0.9300 .
C80 C81 1.36(3) .
C80 H80 0.9300 .
C81 C82 1.39(2) .
C81 H81 0.9300 .
C82 H82 0.9300 .
C83 C84 1.392(18) .
C83 C88 1.421(17) .
C83 Si1 1.865(13) .
C84 C85 1.372(18) .
C84 H84 0.9300 .
C85 C86 1.40(2) .
C85 H85 0.9300 .
C86 C87 1.38(2) .
C86 H86 0.9300 .
C87 C88 1.356(19) .
C87 H87 0.9300 .
C88 H88 0.9300 .
C89 C90 1.375(17) .
C89 C94 1.375(18) .
C89 Si1 1.868(14) .
C90 C91 1.381(19) .
C90 H90 0.9300 .
C91 C92 1.37(2) .
C91 H91 0.9300 .
C92 C93 1.40(2) .
C92 H92 0.9300 .
C93 C94 1.385(19) .
C93 H93 0.9300 .
C94 H94 0.9300 .
C95 C96 1.443(18) .
C96 C97 1.389(15) .
C96 C101 1.399(15) .
C97 C98 1.389(15) .
C98 C99 1.383(15) .
C99 C100 1.395(15) .
C100 C101 1.374(14) .
C102 C103 1.473(16) .
C103 C108 1.386(14) .
C103 C104 1.389(14) .
C104 C105 1.382(15) .
C105 C106 1.412(15) .
C106 C107 1.380(15) .
C107 C108 1.394(14) .
C109 C110 1.466(19) .
C110 C111 1.370(15) .
C110 C115 1.399(15) .
C111 C112 1.398(16) .
C112 C113 1.406(15) .
C113 C114 1.385(15) .
C114 C115 1.419(15) .
C116 C117 1.390(18) .
C117 C118 1.372(15) .
C117 C122 1.442(15) .
C118 C119 1.389(15) .
C119 C120 1.389(15) .
C120 C121 1.398(15) .
C121 C122 1.353(15) .
C123 C124 1.13(7) .
C123 C126 1.91(9) .
C124 C126 1.43(5) .
C124 C125 1.43(4) .
C125 C126 1.32(4) 3_666
C126 C125 1.32(4) 3_666
N1 U1 2.411(10) .
N2 U1 2.404(10) .
O3 U1 2.188(8) .
O4 U1 2.140(8) .
O1 U1 1.941(8) .
O2 Si1 1.666(9) .
O2 U1 2.034(9) .

loop_
_geom_torsion_atom_site_label_1
_geom_torsion_atom_site_label_2
_geom_torsion_atom_site_label_3
_geom_torsion_atom_site_label_4
_geom_torsion
_geom_torsion_site_symmetry_4
C6 C1 C2 C3 -1.6(18) .
N1 C1 C2 C3 175.9(11) .
C1 C2 C3 C4 -0.1(19) .
C1 C2 C3 C7 -175.9(12) .
C2 C3 C4 C5 0.5(19) .
C7 C3 C4 C5 176.4(12) .
C3 C4 C5 C6 0.9(18) .
C3 C4 C5 C11 -175.3(12) .
C2 C1 C6 C5 3.0(17) .
N1 C1 C6 C5 -174.6(10) .
C4 C5 C6 C1 -2.6(17) .
C11 C5 C6 C1 173.8(11) .
C2 C3 C7 C10 -4(2) .
C4 C3 C7 C10 -179.4(14) .
C2 C3 C7 C8 -124.2(14) .
C4 C3 C7 C8 60.1(16) .
C2 C3 C7 C9 118.4(15) .
C4 C3 C7 C9 -57.3(18) .
C4 C5 C11 C12 111.3(13) .
C6 C5 C11 C12 -64.9(14) .
C4 C5 C11 C14 -127.6(13) .
C6 C5 C11 C14 56.2(15) .
C4 C5 C11 C13 -8.6(17) .
C6 C5 C11 C13 175.2(11) .
N1 C15 C16 C21 -85.1(17) .
C22 C15 C16 C21 92.4(16) .
N1 C15 C16 C17 94.6(16) .
C22 C15 C16 C17 -87.9(16) .
C21 C16 C17 C18 -1(2) .
C15 C16 C17 C18 178.9(14) .
C16 C17 C18 C19 3(3) .
C17 C18 C19 C20 -3(3) .
C18 C19 C20 C21 1(3) .
C17 C16 C21 C20 0(2) .
C15 C16 C21 C20 179.5(14) .
C19 C20 C21 C16 0(3) .
N1 C15 C22 C23 -10(2) .
C16 C15 C22 C23 172.5(12) .
C15 C22 C23 O3 2(2) .
C15 C22 C23 C24 -178.8(12) .
O3 C23 C24 C29 16.4(16) .
C22 C23 C24 C29 -162.7(12) .
O3 C23 C24 C25 -165.3(11) .
C22 C23 C24 C25 15.7(18) .
C29 C24 C25 C26 0.7(19) .
C23 C24 C25 C26 -177.7(12) .
C24 C25 C26 C27 1(2) .
C25 C26 C27 C28 -2(2) .
C26 C27 C28 C29 2(2) .
C27 C28 C29 C24 -1(2) .
C25 C24 C29 C28 -0.7(18) .
C23 C24 C29 C28 177.8(11) .
C35 C30 C31 C32 -3.1(18) .
N2 C30 C31 C32 174.5(10) .
C30 C31 C32 C33 -0.3(17) .
C30 C31 C32 C36 -170.9(12) .
C31 C32 C33 C34 3.8(18) .
C36 C32 C33 C34 174.6(12) .
C32 C33 C34 C35 -3.8(19) .
C32 C33 C34 C40 179.7(12) .
C33 C34 C35 C30 0.4(17) .
C40 C34 C35 C30 176.9(11) .
C31 C30 C35 C34 3.1(18) .
N2 C30 C35 C34 -174.5(10) .
C31 C32 C36 C37 -26.5(18) .
C33 C32 C36 C37 163.2(13) .
C31 C32 C36 C39 -147.6(13) .
C33 C32 C36 C39 42.0(18) .
C31 C32 C36 C38 93.3(15) .
C33 C32 C36 C38 -77.1(16) .
C33 C34 C40 C41 8.6(18) .
C35 C34 C40 C41 -167.9(12) .
C33 C34 C40 C43 -110.0(13) .
C35 C34 C40 C43 73.5(14) .
C33 C34 C40 C42 130.6(13) .
C35 C34 C40 C42 -45.9(16) .
N2 C44 C45 C50 -125.4(14) .
C51 C44 C45 C50 52.1(18) .
N2 C44 C45 C46 55.8(18) .
C51 C44 C45 C46 -126.7(14) .
C50 C45 C46 C47 4(2) .
C44 C45 C46 C47 -177.1(13) .
C45 C46 C47 C48 -2(3) .
C46 C47 C48 C49 1(3) .
C47 C48 C49 C50 -2(3) .
C46 C45 C50 C49 -5(2) .
C44 C45 C50 C49 176.1(13) .
C48 C49 C50 C45 4(2) .
N2 C44 C51 C52 1(2) .
C45 C44 C51 C52 -176.4(13) .
C44 C51 C52 O4 2(2) .
C44 C51 C52 C53 179.1(12) .
O4 C52 C53 C54 5.3(17) .
C51 C52 C53 C54 -171.8(13) .
O4 C52 C53 C58 -171.4(12) .
C51 C52 C53 C58 11(2) .
C58 C53 C54 C55 -4(2) .
C52 C53 C54 C55 179.5(13) .
C53 C54 C55 C56 4(2) .
C54 C55 C56 C57 -2(3) .
C55 C56 C57 C58 0(3) .
C56 C57 C58 C53 0(3) .
C54 C53 C58 C57 2(2) .
C52 C53 C58 C57 178.4(14) .
O1 B1 C59 C60 1.4(17) .
C71 B1 C59 C60 -117.6(13) .
C65 B1 C59 C60 120.0(12) .
O1 B1 C59 C64 -171.7(11) .
C71 B1 C59 C64 69.3(14) .
C65 B1 C59 C64 -53.0(15) .
C64 C59 C60 F1 -178.1(11) .
B1 C59 C60 F1 8.1(18) .
C64 C59 C60 C61 2.8(18) .
B1 C59 C60 C61 -171.0(12) .
F1 C60 C61 F2 0.9(19) .
C59 C60 C61 F2 -179.9(12) .
F1 C60 C61 C62 179.0(12) .
C59 C60 C61 C62 -2(2) .
F2 C61 C62 F3 -3(2) .
C60 C61 C62 F3 178.9(12) .
F2 C61 C62 C63 177.1(13) .
C60 C61 C62 C63 -1(2) .
F3 C62 C63 F4 3(2) .
C61 C62 C63 F4 -176.7(13) .
F3 C62 C63 C64 -177.3(12) .
C61 C62 C63 C64 3(2) .
C62 C63 C64 F5 -179.8(13) .
F4 C63 C64 F5 -0.5(19) .
C62 C63 C64 C59 -2(2) .
F4 C63 C64 C59 177.8(12) .
C60 C59 C64 F5 177.2(10) .
B1 C59 C64 F5 -8.9(17) .
C60 C59 C64 C63 -1.1(18) .
B1 C59 C64 C63 172.8(12) .
O1 B1 C65 C70 -136.3(12) .
C59 B1 C65 C70 102.1(14) .
C71 B1 C65 C70 -22.1(17) .
O1 B1 C65 C66 47.1(14) .
C59 B1 C65 C66 -74.5(13) .
C71 B1 C65 C66 161.3(10) .
C70 C65 C66 F6 -178.9(10) .
B1 C65 C66 F6 -1.8(16) .
C70 C65 C66 C67 1.3(17) .
B1 C65 C66 C67 178.4(11) .
F6 C66 C67 F7 -0.9(16) .
C65 C66 C67 F7 179.0(11) .
F6 C66 C67 C68 179.8(11) .
C65 C66 C67 C68 -0.4(19) .
F7 C67 C68 F8 -1.3(18) .
C66 C67 C68 F8 178.1(11) .
F7 C67 C68 C69 -179.3(11) .
C66 C67 C68 C69 0.0(19) .
F8 C68 C69 F9 0.7(19) .
C67 C68 C69 F9 178.8(11) .
F8 C68 C69 C70 -178.7(11) .
C67 C68 C69 C70 -0.7(19) .
F9 C69 C70 F10 0.9(18) .
C68 C69 C70 F10 -179.7(11) .
F9 C69 C70 C65 -177.7(12) .
C68 C69 C70 C65 2(2) .
C66 C65 C70 F10 179.6(10) .
B1 C65 C70 F10 2.8(19) .
C66 C65 C70 C69 -2.0(18) .
B1 C65 C70 C69 -178.8(12) .
O1 B1 C71 C72 -111.9(13) .
C59 B1 C71 C72 11.9(17) .
C65 B1 C71 C72 131.4(13) .
O1 B1 C71 C76 62.9(13) .
C59 B1 C71 C76 -173.3(11) .
C65 B1 C71 C76 -53.8(14) .
C76 C71 C72 C73 1(2) .
B1 C71 C72 C73 176.1(13) .
C76 C71 C72 F11 178.2(11) .
B1 C71 C72 F11 -6.6(19) .
F11 C72 C73 F12 4(2) .
C71 C72 C73 F12 -178.5(13) .
F11 C72 C73 C74 -178.6(13) .
C71 C72 C73 C74 -1(2) .
C72 C73 C74 F13 -175.9(14) .
F12 C73 C74 F13 1(2) .
C72 C73 C74 C75 1(2) .
F12 C73 C74 C75 178.1(13) .
F13 C74 C75 F14 -4(2) .
C73 C74 C75 F14 178.9(13) .
F13 C74 C75 C76 176.6(13) .
C73 C74 C75 C76 0(2) .
C72 C71 C76 F15 -178.4(11) .
B1 C71 C76 F15 5.9(17) .
C72 C71 C76 C75 -0.3(18) .
B1 C71 C76 C75 -175.9(11) .
C74 C75 C76 F15 178.1(12) .
F14 C75 C76 F15 -0.9(18) .
C74 C75 C76 C71 0(2) .
F14 C75 C76 C71 -179.1(12) .
C82 C77 C78 C79 -2(2) .
Si1 C77 C78 C79 -174.8(12) .
C77 C78 C79 C80 0(3) .
C78 C79 C80 C81 2(3) .
C79 C80 C81 C82 -3(3) .
C78 C77 C82 C81 1(2) .
Si1 C77 C82 C81 173.4(12) .
C80 C81 C82 C77 2(3) .
C88 C83 C84 C85 -2(2) .
Si1 C83 C84 C85 173.1(12) .
C83 C84 C85 C86 3(2) .
C84 C85 C86 C87 -4(3) .
C85 C86 C87 C88 3(3) .
C86 C87 C88 C83 -1(3) .
C84 C83 C88 C87 0(2) .
Si1 C83 C88 C87 -174.6(13) .
C94 C89 C90 C91 1(2) .
Si1 C89 C90 C91 179.5(11) .
C89 C90 C91 C92 -1(2) .
C90 C91 C92 C93 0(3) .
C91 C92 C93 C94 1(3) .
C90 C89 C94 C93 0(2) .
Si1 C89 C94 C93 -178.3(12) .
C92 C93 C94 C89 -1(2) .
C101 C96 C97 C98 3(4) .
C95 C96 C97 C98 -179(3) .
C96 C97 C98 C99 -10(4) .
C97 C98 C99 C100 11(4) .
C98 C99 C100 C101 -7(4) .
C99 C100 C101 C96 1(4) .
C97 C96 C101 C100 1(4) .
C95 C96 C101 C100 -177(3) .
C108 C103 C104 C105 0(3) .
C102 C103 C104 C105 179(2) .
C103 C104 C105 C106 0(4) .
C104 C105 C106 C107 -1(4) .
C105 C106 C107 C108 2(4) .
C104 C103 C108 C107 0(3) .
C102 C103 C108 C107 -178(2) .
C106 C107 C108 C103 -2(3) .
C115 C110 C111 C112 -6(5) .
C109 C110 C111 C112 179(3) .
C110 C111 C112 C113 3(5) .
C111 C112 C113 C114 -2(4) .
C112 C113 C114 C115 3(4) .
C111 C110 C115 C114 6(5) .
C109 C110 C115 C114 -178(3) .
C113 C114 C115 C110 -5(4) .
C116 C117 C118 C119 175(3) .
C122 C117 C118 C119 -1(4) .
C117 C118 C119 C120 -2(4) .
C118 C119 C120 C121 6(4) .
C119 C120 C121 C122 -8(4) .
C120 C121 C122 C117 6(4) .
C118 C117 C122 C121 -1(4) .
C116 C117 C122 C121 -177(3) .
C126 C123 C124 C125 -178(10) .
C123 C124 C125 C126 -177(8) 3_666
C126 C124 C125 C126 5(8) 3_666
C123 C124 C126 C125 176(5) 3_666
C125 C124 C126 C125 -5(7) 3_666
C125 C124 C126 C123 179(8) .
C124 C123 C126 C125 -7(9) 3_666
C22 C15 N1 C1 -178.8(11) .
C16 C15 N1 C1 -1.5(16) .
C22 C15 N1 U1 5.1(18) .
C16 C15 N1 U1 -177.6(9) .
C6 C1 N1 C15 95.8(13) .
C2 C1 N1 C15 -81.7(13) .
C6 C1 N1 U1 -87.4(10) .
C2 C1 N1 U1 95.0(11) .
C51 C44 N2 C30 -175.5(11) .
C45 C44 N2 C30 1.8(17) .
C51 C44 N2 U1 5.0(18) .
C45 C44 N2 U1 -177.6(9) .
C31 C30 N2 C44 -113.8(13) .
C35 C30 N2 C44 63.8(14) .
C31 C30 N2 U1 65.8(11) .
C35 C30 N2 U1 -116.6(10) .
C22 C23 O3 U1 14.0(19) .
C24 C23 O3 U1 -165.1(8) .
C51 C52 O4 U1 -16(2) .
C53 C52 O4 U1 166.7(9) .
C59 B1 O1 U1 -92(4) .
C71 B1 O1 U1 32(5) .
C65 B1 O1 U1 151(4) .
U1 O2 Si1 C83 100(4) .
U1 O2 Si1 C89 -25(5) .
U1 O2 Si1 C77 -143(4) .
C84 C83 Si1 O2 -10.0(13) .
C88 C83 Si1 O2 164.8(10) .
C84 C83 Si1 C89 111.4(12) .
C88 C83 Si1 C89 -73.8(12) .
C84 C83 Si1 C77 -127.5(12) .
C88 C83 Si1 C77 47.3(12) .
C90 C89 Si1 O2 -48.6(12) .
C94 C89 Si1 O2 129.9(11) .
C90 C89 Si1 C83 -171.4(11) .
C94 C89 Si1 C83 7.1(14) .
C90 C89 Si1 C77 68.8(13) .
C94 C89 Si1 C77 -112.7(12) .
C82 C77 Si1 O2 128.5(12) .
C78 C77 Si1 O2 -59.1(12) .
C82 C77 Si1 C83 -112.9(13) .
C78 C77 Si1 C83 59.5(12) .
C82 C77 Si1 C89 11.7(15) .
C78 C77 Si1 C89 -176.0(10) .
B1 O1 U1 O2 -43(6) .
B1 O1 U1 O4 -64(4) .
B1 O1 U1 O3 122(4) .
B1 O1 U1 N2 8(4) .
B1 O1 U1 N1 -165(4) .
Si1 O2 U1 O1 -130(4) .
Si1 O2 U1 O4 -110(4) .
Si1 O2 U1 O3 65(4) .
Si1 O2 U1 N2 178(100) .
Si1 O2 U1 N1 -9(4) .
C52 O4 U1 O1 107.1(13) .
C52 O4 U1 O2 -71.0(13) .
C52 O4 U1 O3 -120(2) .
C52 O4 U1 N2 16.2(13) .
C52 O4 U1 N1 -158.4(13) .
C23 O3 U1 O1 78.7(12) .
C23 O3 U1 O2 -102.7(12) .
C23 O3 U1 O4 -53(3) .
C23 O3 U1 N2 172.1(12) .
C23 O3 U1 N1 -14.1(12) .
C44 N2 U1 O1 -96.5(10) .
C30 N2 U1 O1 84.0(7) .
C44 N2 U1 O2 79.3(10) .
C30 N2 U1 O2 -100.2(7) .
C44 N2 U1 O4 -8.9(10) .
C30 N2 U1 O4 171.5(7) .
C44 N2 U1 O3 165.3(10) .
C30 N2 U1 O3 -14.2(8) .
C44 N2 U1 N1 29(3) .
C30 N2 U1 N1 -150.7(18) .
C15 N1 U1 O1 -93.2(10) .
C1 N1 U1 O1 90.7(7) .
C15 N1 U1 O2 91.4(10) .
C1 N1 U1 O2 -84.8(7) .
C15 N1 U1 O4 178.2(10) .
C1 N1 U1 O4 2.1(8) .
C15 N1 U1 O3 3.1(10) .
C1 N1 U1 O3 -173.0(8) .
C15 N1 U1 N2 141.8(18) .
C1 N1 U1 N2 -34(2) .
